data_7208616
loop_
_publ_author_name
'Chen, Yan'
'Liu, Tao'
'He, Cheng'
'Duan, Chunying'

_publ_section_title
;
 Mild hydrothermal synthesis, structure and characterization of the
 vanadyl phosphate hydrate Pb(VOPO4)2&#x00B7;3H2O: the formation of spin
 dimers in a three dimensional crystal structure
;
_journal_issue 37
_journal_name_full 'Journal of Materials Chemistry'
_journal_page_first 19872
_journal_paper_doi 10.1039/c2jm32976j
_journal_volume 22
_journal_year 2012
_chemical_formula_sum 'O13 P2 Pb V2'
_chemical_formula_weight 579.01
_chemical_name_systematic
;
?
;
_space_group_IT_number 14
_symmetry_cell_setting monoclinic
_symmetry_space_group_name_Hall '-P 2ybc'
_symmetry_space_group_name_H-M 'P 1 21/c 1'
_atom_sites_solution_hydrogens constr
_atom_sites_solution_primary direct
_atom_sites_solution_secondary difmap
_audit_creation_method SHELXL-97
_cell_angle_alpha 90.00
_cell_angle_beta 90.007(4)
_cell_angle_gamma 90.00
_cell_formula_units_Z 4
_cell_length_a 10.292(4)
_cell_length_b 7.552(3)
_cell_length_c 12.557(5)
_cell_measurement_reflns_used 2186
_cell_measurement_temperature 293(2)
_cell_measurement_theta_max 27.88
_cell_measurement_theta_min 3.24
_cell_volume 976.0(7)
_computing_cell_refinement 'Bruker SAINT'
_computing_data_collection 'Bruker APEX2'
_computing_data_reduction 'Bruker SAINT'
_computing_molecular_graphics 'Bruker SHELXTL'
_computing_publication_material 'Bruker SHELXTL'
_computing_structure_refinement 'SHELXL-97 (Sheldrick, 2008)'
_computing_structure_solution 'SHELXS-97 (Sheldrick, 2008)'
_diffrn_ambient_temperature 293(2)
_diffrn_measured_fraction_theta_full 0.986
_diffrn_measured_fraction_theta_max 0.986
_diffrn_measurement_device_type 'Bruker APEX-II CCD'
_diffrn_measurement_method '\f and \w scans'
_diffrn_radiation_monochromator graphite
_diffrn_radiation_source 'fine-focus sealed tube'
_diffrn_radiation_type MoK\a
_diffrn_radiation_wavelength 0.71073
_diffrn_reflns_av_R_equivalents 0.0000
_diffrn_reflns_av_sigmaI/netI 0.0651
_diffrn_reflns_limit_h_max 13
_diffrn_reflns_limit_h_min -13
_diffrn_reflns_limit_k_max 9
_diffrn_reflns_limit_k_min -9
_diffrn_reflns_limit_l_max 15
_diffrn_reflns_limit_l_min 0
_diffrn_reflns_number 2042
_diffrn_reflns_theta_full 26.73
_diffrn_reflns_theta_max 26.73
_diffrn_reflns_theta_min 3.15
_exptl_absorpt_coefficient_mu 19.485
_exptl_absorpt_correction_type none
_exptl_crystal_colour GREEN
_exptl_crystal_density_diffrn 3.940
_exptl_crystal_density_method 'not measured'
_exptl_crystal_description CUBIC
_exptl_crystal_F_000 1048
_exptl_crystal_size_max 0.20
_exptl_crystal_size_mid 0.20
_exptl_crystal_size_min 0.20
_refine_diff_density_max 1.420
_refine_diff_density_min -1.752
_refine_diff_density_rms 0.259
_refine_ls_extinction_coef 0.00160(19)
_refine_ls_extinction_expression Fc^*^=kFc[1+0.001xFc^2^\l^3^/sin(2\q)]^-1/4^
_refine_ls_extinction_method SHELXL
_refine_ls_goodness_of_fit_ref 1.044
_refine_ls_hydrogen_treatment constr
_refine_ls_matrix_type full
_refine_ls_number_parameters 165
_refine_ls_number_reflns 2042
_refine_ls_number_restraints 56
_refine_ls_restrained_S_all 1.032
_refine_ls_R_factor_all 0.0366
_refine_ls_R_factor_gt 0.0316
_refine_ls_shift/su_max 0.000
_refine_ls_shift/su_mean 0.000
_refine_ls_structure_factor_coef Fsqd
_refine_ls_weighting_details 'calc w=1/[\s^2^(Fo^2^)+(0.0100P)^2^+0.0000P] where P=(Fo^2^+2Fc^2^)/3'
_refine_ls_weighting_scheme calc
_refine_ls_wR_factor_gt 0.0700
_refine_ls_wR_factor_ref 0.0722
_reflns_number_gt 1853
_reflns_number_total 2042
_reflns_threshold_expression >2\s(I)
_cod_data_source_file c2jm32976j.txt
_cod_data_source_block 3
_cod_database_code 7208616

loop_
_symmetry_equiv_pos_as_xyz
'x, y, z'
'-x, y+1/2, -z+1/2'
'-x, -y, -z'
'x, -y-1/2, z-1/2'

loop_
_atom_site_label
_atom_site_type_symbol
_atom_site_fract_x
_atom_site_fract_y
_atom_site_fract_z
_atom_site_U_iso_or_equiv
_atom_site_adp_type
_atom_site_occupancy
_atom_site_symmetry_multiplicity
_atom_site_calc_flag
_atom_site_refinement_flags
Pb1 Pb 0.25279(7) 0.72413(4) 0.21272(3) 0.02232(15) Uani 1 1 d U
V1 V 0.41082(15) 0.19896(17) 0.13423(14) 0.0064(3) Uani 1 1 d U
V2 V 0.10039(15) 0.18093(18) 0.36374(13) 0.0071(3) Uani 1 1 d U
P1 P 0.3792(2) 0.3746(3) 0.37336(17) 0.0067(4) Uani 1 1 d U
P2 P 0.1209(2) 0.3600(3) 0.12455(17) 0.0061(4) Uani 1 1 d U
O1 O 0.2306(6) 0.3699(7) 0.3647(5) 0.0125(12) Uani 1 1 d U
O2 O 0.2696(6) 0.3815(6) 0.1297(5) 0.0100(12) Uani 1 1 d U
O3 O 0.2646(13) 0.7416(6) 0.0159(6) 0.029(2) Uani 1 1 d U
O4 O 0.0708(6) 0.5487(7) 0.1489(5) 0.0104(13) Uani 1 1 d U
O5 O 0.0693(6) 0.2288(7) 0.2085(6) 0.0090(13) Uani 1 1 d U
O6 O 0.4453(6) 0.2601(7) 0.2872(6) 0.0119(13) Uani 1 1 d U
O7 O 0.0722(7) 0.2920(7) 0.0186(6) 0.0123(14) Uani 1 1 d U
O8 O 0.4302(7) 0.3028(8) 0.4782(5) 0.0124(14) Uani 1 1 d U
O9 O 0.1896(6) 1.0040(8) 0.3594(5) 0.0151(14) Uani 1 1 d .
O10 O 0.4154(6) 0.5728(7) 0.3573(5) 0.0118(13) Uani 1 1 d U
O11 O 0.0517(6) 0.9037(7) 0.1265(5) 0.0124(13) Uani 1 1 d U
O12 O 0.3221(6) 1.0258(8) 0.1511(5) 0.0142(14) Uani 1 1 d U
O13 O 0.5343(6) 0.4371(7) 0.1101(5) 0.0150(14) Uani 1 1 d U

loop_
_atom_site_aniso_label
_atom_site_aniso_U_11
_atom_site_aniso_U_22
_atom_site_aniso_U_33
_atom_site_aniso_U_23
_atom_site_aniso_U_13
_atom_site_aniso_U_12
Pb1 0.0222(2) 0.01515(19) 0.0296(2) 0.00331(14) -0.0117(4) -0.0037(2)
V1 0.0056(7) 0.0069(7) 0.0067(9) -0.0005(6) -0.0013(6) 0.0003(5)
V2 0.0061(7) 0.0082(7) 0.0069(7) 0.0017(6) -0.0007(7) -0.0005(6)
P1 0.0076(11) 0.0070(10) 0.0057(11) -0.0001(8) -0.0005(9) -0.0021(8)
P2 0.0066(11) 0.0044(10) 0.0075(11) -0.0002(8) -0.0002(9) 0.0006(8)
O1 0.005(3) 0.014(3) 0.019(3) 0.001(2) 0.000(3) -0.001(2)
O2 0.005(3) 0.008(2) 0.017(3) -0.001(2) 0.001(3) 0.004(2)
O3 0.040(6) 0.025(4) 0.021(3) -0.004(3) 0.015(5) -0.006(4)
O4 0.011(3) 0.008(3) 0.012(3) -0.002(2) -0.001(2) 0.003(2)
O5 0.011(3) 0.009(3) 0.006(4) 0.005(3) 0.001(3) -0.003(2)
O6 0.013(3) 0.012(3) 0.011(3) -0.001(3) 0.001(3) 0.007(2)
O7 0.015(4) 0.012(3) 0.010(3) -0.001(2) -0.006(3) -0.004(3)
O8 0.018(4) 0.016(3) 0.003(3) 0.000(2) -0.001(3) 0.003(3)
O9 0.012(3) 0.016(3) 0.018(3) 0.002(3) -0.002(3) 0.001(2)
O10 0.006(3) 0.008(3) 0.021(4) 0.004(2) -0.002(3) -0.004(2)
O11 0.013(3) 0.007(3) 0.018(4) 0.001(2) -0.003(3) -0.003(2)
O12 0.008(3) 0.014(3) 0.021(4) 0.000(3) 0.003(3) 0.001(2)
O13 0.013(3) 0.014(3) 0.019(4) -0.001(3) 0.000(3) -0.005(3)

loop_
_atom_type_symbol
_atom_type_description
_atom_type_scat_dispersion_real
_atom_type_scat_dispersion_imag
_atom_type_scat_source
O O 0.0106 0.0060 'International Tables Vol C Tables 4.2.6.8 and 6.1.1.4'
P P 0.1023 0.0942 'International Tables Vol C Tables 4.2.6.8 and 6.1.1.4'
Pb Pb -3.3944 10.1111 'International Tables Vol C Tables 4.2.6.8 and 6.1.1.4'
V V 0.3005 0.5294 'International Tables Vol C Tables 4.2.6.8 and 6.1.1.4'

loop_
_geom_angle_atom_site_label_1
_geom_angle_atom_site_label_2
_geom_angle_atom_site_label_3
_geom_angle
_geom_angle_site_symmetry_1
_geom_angle_site_symmetry_3
O4 Pb1 O3 74.8(3) . .
O4 Pb1 O12 127.7(2) . .
O3 Pb1 O12 68.3(2) . .
O4 Pb1 O11 63.32(18) . .
O3 Pb1 O11 67.1(3) . .
O12 Pb1 O11 68.80(18) . .
O4 Pb1 O10 117.72(18) . .
O3 Pb1 O10 131.1(3) . .
O12 Pb1 O10 114.35(19) . .
O11 Pb1 O10 161.7(2) . .
O12 V1 O8 100.5(3) 1_545 4_565
O12 V1 O2 98.7(3) 1_545 .
O8 V1 O2 92.9(3) 4_565 .
O12 V1 O6 99.3(3) 1_545 .
O8 V1 O6 159.3(3) 4_565 .
O2 V1 O6 89.8(2) . .
O12 V1 O10 96.4(3) 1_545 2_645
O8 V1 O10 87.7(3) 4_565 2_645
O2 V1 O10 164.5(2) . 2_645
O6 V1 O10 84.4(3) . 2_645
O12 V1 O13 179.6(3) 1_545 .
O8 V1 O13 79.2(2) 4_565 .
O2 V1 O13 81.6(2) . .
O6 V1 O13 81.0(2) . .
O10 V1 O13 83.3(2) 2_645 .
O9 V2 O1 102.3(3) 1_545 .
O9 V2 O7 101.6(3) 1_545 4_566
O1 V2 O7 91.1(3) . 4_566
O9 V2 O5 101.9(3) 1_545 .
O1 V2 O5 89.1(2) . .
O7 V2 O5 155.9(2) 4_566 .
O9 V2 O4 94.8(3) 1_545 2_545
O1 V2 O4 162.3(2) . 2_545
O7 V2 O4 90.0(3) 4_566 2_545
O5 V2 O4 82.8(3) . 2_545
O9 V2 O11 171.5(3) 1_545 2_545
O1 V2 O11 86.1(2) . 2_545
O7 V2 O11 76.8(2) 4_566 2_545
O5 V2 O11 79.1(3) . 2_545
O4 V2 O11 76.9(2) 2_545 2_545
O8 P1 O1 113.5(4) . .
O8 P1 O6 104.8(4) . .
O1 P1 O6 112.2(3) . .
O8 P1 O10 111.9(3) . .
O1 P1 O10 104.6(3) . .
O6 P1 O10 110.0(4) . .
O7 P2 O2 113.7(4) . .
O7 P2 O5 105.6(4) . .
O2 P2 O5 112.4(3) . .
O7 P2 O4 112.1(3) . .
O2 P2 O4 103.1(3) . .
O5 P2 O4 110.0(4) . .
P1 O1 V2 134.4(3) . .
P2 O2 V1 130.5(3) . .
P2 O4 V2 136.7(3) . 2
P2 O4 Pb1 108.1(3) . .
V2 O4 Pb1 115.2(2) 2 .
P2 O5 V2 136.5(4) . .
P1 O6 V1 136.2(4) . .
P2 O7 V2 141.4(4) . 4_565
P1 O8 V1 146.2(4) . 4_566
P1 O10 V1 131.0(3) . 2_655
P1 O10 Pb1 110.1(3) . .
V1 O10 Pb1 112.3(2) 2_655 .
V2 O11 Pb1 97.63(19) 2 .
V1 O12 Pb1 160.0(4) 1_565 .

loop_
_geom_bond_atom_site_label_1
_geom_bond_atom_site_label_2
_geom_bond_distance
_geom_bond_site_symmetry_2
Pb1 O4 2.430(6) .
Pb1 O3 2.478(8) .
Pb1 O12 2.510(6) .
Pb1 O11 2.701(6) .
Pb1 O10 2.720(6) .
V1 O12 1.609(6) 1_545
V1 O8 1.969(7) 4_565
V1 O2 2.004(6) .
V1 O6 2.007(8) .
V1 O10 2.030(6) 2_645
V1 O13 2.223(6) .
V2 O9 1.622(6) 1_545
V2 O1 1.958(6) .
V2 O7 1.977(7) 4_566
V2 O5 2.008(8) .
V2 O4 2.032(6) 2_545
V2 O11 2.301(6) 2_545
P1 O8 1.518(7) .
P1 O1 1.534(6) .
P1 O6 1.544(7) .
P1 O10 1.556(6) .
P2 O7 1.511(7) .
P2 O2 1.540(6) .
P2 O5 1.542(7) .
P2 O4 1.546(6) .
O4 V2 2.032(6) 2
O7 V2 1.977(7) 4_565
O8 V1 1.969(7) 4_566
O9 V2 1.622(6) 1_565
O10 V1 2.030(6) 2_655
O11 V2 2.301(6) 2
O12 V1 1.609(6) 1_565

loop_
_geom_torsion_atom_site_label_1
_geom_torsion_atom_site_label_2
_geom_torsion_atom_site_label_3
_geom_torsion_atom_site_label_4
_geom_torsion
_geom_torsion_site_symmetry_1
_geom_torsion_site_symmetry_4
O8 P1 O1 V2 -63.0(6) . .
O6 P1 O1 V2 55.5(6) . .
O10 P1 O1 V2 174.7(5) . .
O9 V2 O1 P1 -7.3(6) 1_545 .
O7 V2 O1 P1 94.9(5) 4_566 .
O5 V2 O1 P1 -109.2(5) . .
O4 V2 O1 P1 -171.7(6) 2_545 .
O11 V2 O1 P1 171.6(5) 2_545 .
O7 P2 O2 V1 -70.8(5) . .
O5 P2 O2 V1 49.2(6) . .
O4 P2 O2 V1 167.6(4) . .
O12 V1 O2 P2 -9.2(5) 1_545 .
O8 V1 O2 P2 91.9(5) 4_565 .
O6 V1 O2 P2 -108.6(5) . .
O10 V1 O2 P2 -176.4(8) 2_645 .
O13 V1 O2 P2 170.5(5) . .
O7 P2 O4 V2 43.3(7) . 2
O2 P2 O4 V2 166.0(5) . 2
O5 P2 O4 V2 -73.9(6) . 2
O7 P2 O4 Pb1 -134.2(4) . .
O2 P2 O4 Pb1 -11.5(4) . .
O5 P2 O4 Pb1 108.5(4) . .
O3 Pb1 O4 P2 84.8(4) . .
O12 Pb1 O4 P2 130.8(3) . .
O11 Pb1 O4 P2 156.5(4) . .
O10 Pb1 O4 P2 -44.0(4) . .
O3 Pb1 O4 V2 -93.3(3) . 2
O12 Pb1 O4 V2 -47.4(4) . 2
O11 Pb1 O4 V2 -21.6(3) . 2
O10 Pb1 O4 V2 137.8(3) . 2
O7 P2 O5 V2 168.8(6) . .
O2 P2 O5 V2 44.2(7) . .
O4 P2 O5 V2 -70.0(6) . .
O9 V2 O5 P2 -103.9(6) 1_545 .
O1 V2 O5 P2 -1.5(6) . .
O7 V2 O5 P2 89.1(8) 4_566 .
O4 V2 O5 P2 162.7(6) 2_545 .
O11 V2 O5 P2 84.7(6) 2_545 .
O8 P1 O6 V1 159.0(6) . .
O1 P1 O6 V1 35.5(7) . .
O10 P1 O6 V1 -80.5(6) . .
O12 V1 O6 P1 -89.7(6) 1_545 .
O8 V1 O6 P1 106.8(8) 4_565 .
O2 V1 O6 P1 9.1(6) . .
O10 V1 O6 P1 174.7(6) 2_645 .
O13 V1 O6 P1 90.7(6) . .
O2 P2 O7 V2 -41.1(7) . 4_565
O5 P2 O7 V2 -164.8(6) . 4_565
O4 P2 O7 V2 75.3(7) . 4_565
O1 P1 O8 V1 -45.0(8) . 4_566
O6 P1 O8 V1 -167.7(7) . 4_566
O10 P1 O8 V1 73.1(8) . 4_566
O8 P1 O10 V1 52.4(6) . 2_655
O1 P1 O10 V1 175.6(5) . 2_655
O6 P1 O10 V1 -63.7(6) . 2_655
O8 P1 O10 Pb1 -159.0(3) . .
O1 P1 O10 Pb1 -35.8(4) . .
O6 P1 O10 Pb1 84.9(4) . .
O4 Pb1 O10 P1 6.5(4) . .
O3 Pb1 O10 P1 -87.3(4) . .
O12 Pb1 O10 P1 -169.0(3) . .
O11 Pb1 O10 P1 95.0(6) . .
O4 Pb1 O10 V1 161.3(2) . 2_655
O3 Pb1 O10 V1 67.6(4) . 2_655
O12 Pb1 O10 V1 -14.2(4) . 2_655
O11 Pb1 O10 V1 -110.2(5) . 2_655
O4 Pb1 O11 V2 17.3(2) . 2
O3 Pb1 O11 V2 101.2(3) . 2
O12 Pb1 O11 V2 175.7(3) . 2
O10 Pb1 O11 V2 -80.7(5) . 2
O4 Pb1 O12 V1 -165.5(10) . 1_565
O3 Pb1 O12 V1 -117.2(12) . 1_565
O11 Pb1 O12 V1 169.9(12) . 1_565
O10 Pb1 O12 V1 9.4(12) . 1_565
